data_4037492
loop_
_publ_author_name
'Zhang, Lei'
'Lu, Hong'
'Xu, Guo-Qiang'
'Wang, Zhu-Yin'
'Xu, Peng-Fei'

_publ_section_title
;
 PPh<sub>3</sub> Mediated Reductive Annulation Reaction between Isatins
 and Electron Deficient Dienes to Construct Spirooxindole Compounds.
;
_journal_issue 11
_journal_name_full 'The Journal of organic chemistry'
_journal_page_first 5782
_journal_page_last 5789
_journal_paper_doi 10.1021/acs.joc.7b00595
_journal_volume 82
_journal_year 2017
_chemical_formula_moiety 'C30 H23 N3 O5 S'
_chemical_formula_sum 'C30 H23 N3 O5 S'
_chemical_formula_weight 537.57
_space_group_crystal_system monoclinic
_space_group_IT_number 14
_space_group_name_Hall '-P 2yn'
_space_group_name_H-M_alt 'P 1 21/n 1'
_atom_sites_solution_hydrogens geom
_atom_sites_solution_primary iterative
_atom_sites_solution_secondary difmap
_audit_creation_date 2015-03-19
_audit_creation_method
;
Olex2 1.2
(compiled 2014.11.28 svn.r3106 for OlexSys, GUI svn.r4959)
;
_cell_angle_alpha 90.00
_cell_angle_beta 101.452(4)
_cell_angle_gamma 90.00
_cell_formula_units_Z 4
_cell_length_a 12.5227(5)
_cell_length_b 13.8588(4)
_cell_length_c 15.9556(6)
_cell_measurement_reflns_used 1758
_cell_measurement_temperature 292.78(10)
_cell_measurement_theta_max 22.1220
_cell_measurement_theta_min 3.7310
_cell_volume 2713.96(17)
_computing_cell_refinement
;
CrysAlisPro, Agilent Technologies,
Version 1.171.37.33 (release 27-03-2014 CrysAlis171 .NET)
(compiled Mar 27 2014,17:12:48)
;
_computing_data_collection
;
CrysAlisPro, Agilent Technologies,
Version 1.171.37.33 (release 27-03-2014 CrysAlis171 .NET)
(compiled Mar 27 2014,17:12:48)
;
_computing_data_reduction
;
CrysAlisPro, Agilent Technologies,
Version 1.171.37.33 (release 27-03-2014 CrysAlis171 .NET)
(compiled Mar 27 2014,17:12:48)
;
_computing_molecular_graphics 'Olex2 (Dolomanov et al., 2009)'
_computing_publication_material 'Olex2 (Dolomanov et al., 2009)'
_computing_structure_refinement 'ShelXL (Sheldrick, 2008)'
_computing_structure_solution
;
Superflip (Palatinus & Chapuis, 2007;Palatinus & van der Lee, 2008;
Palatinus et al., 2012)
;
_diffrn_ambient_environment air
_diffrn_ambient_temperature 292.78(10)
_diffrn_detector 'CCD plate'
_diffrn_detector_area_resol_mean 16.0733
_diffrn_detector_type Eos
_diffrn_measured_fraction_theta_full 0.998
_diffrn_measured_fraction_theta_max 0.998
_diffrn_measurement_details
;
#__ type_ start__ end____ width___ exp.time_
  1 omega  -18.00   15.00   1.5000    5.0000
omega____ theta____ kappa____ phi______ frames
    -      -17.1479  -99.0000   60.0000 22

#__ type_ start__ end____ width___ exp.time_
  2 omega  -44.00   28.00   1.5000    5.0000
omega____ theta____ kappa____ phi______ frames
    -       20.5854  -38.0000  -90.0000 48

#__ type_ start__ end____ width___ exp.time_
  3 omega  -52.00   62.00   1.5000    5.0000
omega____ theta____ kappa____ phi______ frames
    -       20.5854  -19.0000  -30.0000 76
;
_diffrn_measurement_device 'four-circle diffractometer'
_diffrn_measurement_device_type 'SuperNova, Dual, Cu at zero, Eos'
_diffrn_measurement_method '\w scans'
_diffrn_orient_matrix_UB_11 -0.0510806000
_diffrn_orient_matrix_UB_12 -0.0127406000
_diffrn_orient_matrix_UB_13 -0.0255348000
_diffrn_orient_matrix_UB_21 0.0264396000
_diffrn_orient_matrix_UB_22 -0.0145583000
_diffrn_orient_matrix_UB_23 -0.0333460000
_diffrn_orient_matrix_UB_31 0.0056289000
_diffrn_orient_matrix_UB_32 -0.0473758000
_diffrn_orient_matrix_UB_33 0.0171286000
_diffrn_radiation_monochromator mirror
_diffrn_radiation_probe x-ray
_diffrn_radiation_type MoK\a
_diffrn_radiation_wavelength 0.71073
_diffrn_reflns_av_R_equivalents 0.0442
_diffrn_reflns_av_unetI/netI 0.0840
_diffrn_reflns_limit_h_max 8
_diffrn_reflns_limit_h_min -15
_diffrn_reflns_limit_k_max 17
_diffrn_reflns_limit_k_min -16
_diffrn_reflns_limit_l_max 19
_diffrn_reflns_limit_l_min -19
_diffrn_reflns_number 10470
_diffrn_reflns_theta_full 25.50
_diffrn_reflns_theta_max 26.02
_diffrn_reflns_theta_min 3.38
_diffrn_source 'SuperNova (Mo) X-ray Source'
_exptl_absorpt_coefficient_mu 0.164
_exptl_absorpt_correction_T_max 1.00000
_exptl_absorpt_correction_T_min 0.98051
_exptl_absorpt_correction_type multi-scan
_exptl_absorpt_process_details
;
CrysAlisPro, Agilent Technologies,
Version 1.171.37.33 (release 27-03-2014 CrysAlis171 .NET)
(compiled Mar 27 2014,17:12:48)
Empirical absorption correction using spherical harmonics,
 implemented in SCALE3 ABSPACK scaling algorithm.
;
_exptl_crystal_density_diffrn 1.316
_exptl_crystal_density_method 'not measured'
_exptl_crystal_description
;
;
_exptl_crystal_F_000 1120
_refine_diff_density_max 0.213
_refine_diff_density_min -0.295
_refine_diff_density_rms 0.046
_refine_ls_extinction_coef 0.0092(10)
_refine_ls_extinction_expression Fc^*^=kFc[1+0.001xFc^2^\l^3^/sin(2\q)]^-1/4^
_refine_ls_extinction_method SHELXL
_refine_ls_goodness_of_fit_ref 1.037
_refine_ls_hydrogen_treatment constr
_refine_ls_matrix_type full
_refine_ls_number_parameters 355
_refine_ls_number_reflns 5334
_refine_ls_number_restraints 0
_refine_ls_restrained_S_all 1.037
_refine_ls_R_factor_all 0.1170
_refine_ls_R_factor_gt 0.0619
_refine_ls_shift/su_max 0.001
_refine_ls_shift/su_mean 0.000
_refine_ls_structure_factor_coef Fsqd
_refine_ls_weighting_details 'calc w=1/[\s^2^(Fo^2^)+(0.0563P)^2^+0.0616P] where P=(Fo^2^+2Fc^2^)/3'
_refine_ls_weighting_scheme calc
_refine_ls_wR_factor_gt 0.1289
_refine_ls_wR_factor_ref 0.1636
_reflns_number_gt 3008
_reflns_number_total 5334
_reflns_threshold_expression >2sigma(I)
_cod_data_source_file jo7b00595_si_002.cif
_cod_data_source_block zhanglei0319
_cod_original_cell_volume 2713.96(16)
_cod_database_code 4037492
_reflns_odcompleteness_completeness 99.71
_reflns_odcompleteness_iscentric 1
_reflns_odcompleteness_theta 26.32
_olex2_refinement_description
;
1. Fixed Uiso
 At 1.2 times of:
  All C(H) groups, All C(H,H) groups
 At 1.5 times of:
  All C(H,H,H) groups
2.a Secondary CH2 refined with riding coordinates:
 C9(H9A,H9B), C14(H14A,H14B)
2.b Aromatic/amide H refined with riding coordinates:
 C2(H2), C3(H3), C4(H4), C5(H5), C17(H17), C18(H18), C19(H19), C20(H20),
 C21(H21), C25(H25), C26(H26), C28(H28), C29(H29)
2.c Idealised Me refined as rotating group:
 C15(H15A,H15B,H15C), C30(H30A,H30B,H30C)
;
_olex2_date_sample_data_collection 2015-03-19
_olex2_submission_special_instructions 'No special instructions were received'

loop_
_space_group_symop_id
_space_group_symop_operation_xyz
1 'x, y, z'
2 '-x+1/2, y+1/2, -z+1/2'
3 '-x, -y, -z'
4 'x-1/2, -y-1/2, z-1/2'

loop_
_atom_site_label
_atom_site_type_symbol
_atom_site_fract_x
_atom_site_fract_y
_atom_site_fract_z
_atom_site_U_iso_or_equiv
_atom_site_adp_type
_atom_site_occupancy
_atom_site_calc_flag
_atom_site_refinement_flags_posn
S1 S 0.20238(7) 0.54241(5) 0.42386(5) 0.0491(3) Uani 1 d .
O1 O 0.39246(17) 0.43029(14) 0.38613(14) 0.0561(6) Uani 1 d .
O2 O 0.6320(2) 0.2647(2) 0.24089(16) 0.0916(9) Uani 1 d .
O3 O 0.5037(2) 0.30996(17) 0.13046(15) 0.0722(7) Uani 1 d .
O4 O 0.27872(19) 0.60811(13) 0.40171(14) 0.0623(7) Uani 1 d .
O5 O 0.08999(18) 0.56834(15) 0.41124(15) 0.0673(7) Uani 1 d .
N1 N 0.3262(3) 0.2422(2) 0.50898(19) 0.0761(9) Uani 1 d .
N2 N 0.2314(3) 0.0608(2) 0.3011(2) 0.0850(11) Uani 1 d .
N28 N 0.20531(19) 0.44267(16) 0.36388(16) 0.0433(6) Uani 1 d .
C1 C 0.1151(2) 0.3875(2) 0.31761(19) 0.0452(8) Uani 1 d .
C2 C 0.0054(3) 0.4013(2) 0.3120(2) 0.0682(10) Uani 1 d .
H2 H -0.0206 0.4499 0.3427 0.082 Uiso 1 calc R
C3 C -0.0655(3) 0.3400(3) 0.2587(3) 0.0807(12) Uani 1 d .
H3 H -0.1402 0.3466 0.2550 0.097 Uiso 1 calc R
C4 C -0.0270(3) 0.2695(3) 0.2111(2) 0.0752(11) Uani 1 d .
H4 H -0.0756 0.2313 0.1736 0.090 Uiso 1 calc R
C5 C 0.0831(3) 0.2558(2) 0.2192(2) 0.0613(9) Uani 1 d .
H5 H 0.1091 0.2077 0.1878 0.074 Uiso 1 calc R
C6 C 0.1547(2) 0.3130(2) 0.27374(18) 0.0437(7) Uani 1 d .
C7 C 0.2768(2) 0.31296(19) 0.29451(17) 0.0408(7) Uani 1 d .
C8 C 0.3038(3) 0.40197(19) 0.35312(19) 0.0420(7) Uani 1 d .
C9 C 0.3375(3) 0.3175(2) 0.22021(18) 0.0483(8) Uani 1 d .
H9A H 0.2988 0.2819 0.1712 0.058 Uiso 1 calc R
H9B H 0.3465 0.3838 0.2033 0.058 Uiso 1 calc R
C10 C 0.4459(3) 0.27188(19) 0.25530(19) 0.0466(8) Uani 1 d .
C11 C 0.4464(3) 0.22016(19) 0.32534(18) 0.0456(8) Uani 1 d .
C12 C 0.3322(2) 0.22285(18) 0.34716(17) 0.0426(7) Uani 1 d .
C13 C 0.5384(3) 0.2814(2) 0.2109(2) 0.0582(9) Uani 1 d .
C14 C 0.5848(4) 0.3164(3) 0.0770(3) 0.0925(14) Uani 1 d .
H14A H 0.6341 0.3696 0.0959 0.111 Uiso 1 calc R
H14B H 0.6272 0.2573 0.0816 0.111 Uiso 1 calc R
C15 C 0.5317(4) 0.3311(6) -0.0088(3) 0.183(3) Uani 1 d .
H15A H 0.5850 0.3369 -0.0442 0.275 Uiso 1 calc GR
H15B H 0.4890 0.3890 -0.0128 0.275 Uiso 1 calc GR
H15C H 0.4849 0.2772 -0.0278 0.275 Uiso 1 calc GR
C16 C 0.5350(3) 0.1643(2) 0.3795(2) 0.0509(8) Uani 1 d .
C17 C 0.6212(4) 0.2094(3) 0.4310(3) 0.0941(15) Uani 1 d .
H17 H 0.6257 0.2764 0.4300 0.113 Uiso 1 calc R
C18 C 0.7008(4) 0.1580(4) 0.4839(3) 0.119(2) Uani 1 d .
H18 H 0.7579 0.1900 0.5192 0.143 Uiso 1 calc R
C19 C 0.6957(5) 0.0599(5) 0.4843(3) 0.1045(18) Uani 1 d .
H19 H 0.7492 0.0247 0.5205 0.125 Uiso 1 calc R
C20 C 0.6139(5) 0.0138(4) 0.4328(4) 0.1145(18) Uani 1 d .
H20 H 0.6118 -0.0532 0.4325 0.137 Uiso 1 calc R
C21 C 0.5325(3) 0.0653(3) 0.3800(3) 0.0872(13) Uani 1 d .
H21 H 0.4760 0.0327 0.3447 0.105 Uiso 1 calc R
C22 C 0.3321(3) 0.2331(2) 0.4396(2) 0.0493(8) Uani 1 d .
C23 C 0.2737(3) 0.1317(2) 0.3203(2) 0.0552(9) Uani 1 d .
C24 C 0.2483(2) 0.50385(19) 0.52869(19) 0.0428(7) Uani 1 d .
C25 C 0.3557(3) 0.5146(2) 0.5683(2) 0.0547(9) Uani 1 d .
H25 H 0.4064 0.5386 0.5382 0.066 Uiso 1 calc R
C26 C 0.3869(3) 0.4895(2) 0.6527(2) 0.0640(10) Uani 1 d .
H26 H 0.4592 0.4978 0.6798 0.077 Uiso 1 calc R
C27 C 0.3136(3) 0.4520(2) 0.6987(2) 0.0609(9) Uani 1 d .
C28 C 0.2070(3) 0.4392(2) 0.6567(3) 0.0659(10) Uani 1 d .
H28 H 0.1568 0.4131 0.6862 0.079 Uiso 1 calc R
C29 C 0.1736(3) 0.4641(2) 0.5729(2) 0.0568(9) Uani 1 d .
H29 H 0.1016 0.4545 0.5455 0.068 Uiso 1 calc R
C30 C 0.3480(4) 0.4275(3) 0.7920(2) 0.0991(15) Uani 1 d .
H30A H 0.4259 0.4311 0.8084 0.149 Uiso 1 calc GR
H30B H 0.3245 0.3632 0.8017 0.149 Uiso 1 calc GR
H30C H 0.3156 0.4723 0.8254 0.149 Uiso 1 calc GR

loop_
_atom_site_aniso_label
_atom_site_aniso_U_11
_atom_site_aniso_U_22
_atom_site_aniso_U_33
_atom_site_aniso_U_23
_atom_site_aniso_U_13
_atom_site_aniso_U_12
S1 0.0559(6) 0.0389(4) 0.0538(5) -0.0037(4) 0.0143(4) 0.0029(4)
O1 0.0413(13) 0.0605(13) 0.0664(15) -0.0164(11) 0.0106(11) -0.0093(11)
O2 0.0692(19) 0.138(2) 0.0735(19) 0.0127(17) 0.0285(15) 0.0330(18)
O3 0.0775(18) 0.0945(18) 0.0532(15) 0.0154(13) 0.0338(14) 0.0146(14)
O4 0.0884(18) 0.0403(12) 0.0616(15) 0.0009(11) 0.0235(13) -0.0151(11)
O5 0.0563(15) 0.0645(14) 0.0792(18) -0.0104(12) 0.0087(13) 0.0222(12)
N1 0.092(3) 0.093(2) 0.0449(18) 0.0028(17) 0.0164(17) 0.0095(18)
N2 0.124(3) 0.0498(18) 0.075(2) 0.0024(16) 0.003(2) -0.0184(19)
N28 0.0399(14) 0.0405(13) 0.0505(16) -0.0063(12) 0.0116(12) -0.0003(11)
C1 0.0439(19) 0.0469(18) 0.0431(18) 0.0017(14) 0.0045(15) -0.0015(15)
C2 0.049(2) 0.073(2) 0.081(3) -0.013(2) 0.009(2) 0.0038(19)
C3 0.043(2) 0.096(3) 0.096(3) -0.003(3) -0.002(2) -0.006(2)
C4 0.069(3) 0.076(3) 0.069(3) -0.003(2) -0.013(2) -0.017(2)
C5 0.064(2) 0.063(2) 0.050(2) -0.0102(17) -0.0031(18) -0.0086(18)
C6 0.0505(19) 0.0475(17) 0.0315(16) 0.0018(14) 0.0044(14) -0.0038(15)
C7 0.0478(19) 0.0399(16) 0.0345(16) -0.0020(13) 0.0078(14) -0.0009(13)
C8 0.0474(19) 0.0389(16) 0.0418(17) 0.0012(14) 0.0137(15) 0.0002(15)
C9 0.063(2) 0.0440(17) 0.0402(18) -0.0013(14) 0.0148(16) 0.0046(15)
C10 0.058(2) 0.0395(16) 0.0458(19) -0.0019(15) 0.0191(16) 0.0123(15)
C11 0.062(2) 0.0385(16) 0.0388(17) -0.0005(14) 0.0149(15) 0.0091(15)
C12 0.059(2) 0.0371(15) 0.0328(16) 0.0005(13) 0.0107(14) 0.0014(14)
C13 0.068(3) 0.058(2) 0.055(2) 0.0019(18) 0.025(2) 0.0164(19)
C14 0.102(3) 0.117(3) 0.076(3) 0.013(3) 0.058(3) 0.015(3)
C15 0.120(5) 0.372(10) 0.070(4) 0.067(5) 0.046(3) 0.063(5)
C16 0.067(2) 0.0463(19) 0.0406(18) 0.0022(15) 0.0136(17) 0.0185(17)
C17 0.110(4) 0.072(3) 0.083(3) -0.018(2) -0.023(3) 0.026(3)
C18 0.125(5) 0.135(5) 0.074(3) -0.017(3) -0.034(3) 0.058(4)
C19 0.113(4) 0.138(5) 0.063(3) 0.035(3) 0.019(3) 0.064(4)
C20 0.114(4) 0.079(3) 0.152(5) 0.042(3) 0.028(4) 0.041(3)
C21 0.080(3) 0.053(2) 0.122(4) 0.010(2) 0.003(3) 0.013(2)
C22 0.055(2) 0.0514(19) 0.0411(19) 0.0033(16) 0.0098(16) 0.0041(15)
C23 0.076(3) 0.0441(18) 0.0424(19) 0.0035(16) 0.0056(17) -0.0005(18)
C24 0.0458(19) 0.0387(16) 0.0482(18) -0.0061(14) 0.0195(15) 0.0009(14)
C25 0.053(2) 0.061(2) 0.055(2) -0.0030(17) 0.0221(18) -0.0101(16)
C26 0.063(2) 0.076(2) 0.052(2) 0.0013(19) 0.0081(19) -0.0079(19)
C27 0.082(3) 0.052(2) 0.053(2) 0.0023(17) 0.024(2) 0.0068(19)
C28 0.074(3) 0.065(2) 0.069(3) 0.0157(19) 0.039(2) 0.006(2)
C29 0.049(2) 0.057(2) 0.070(2) -0.0025(18) 0.0252(18) -0.0037(16)
C30 0.141(4) 0.108(3) 0.052(3) 0.014(2) 0.027(3) 0.021(3)

loop_
_atom_type_symbol
_atom_type_description
_atom_type_scat_dispersion_real
_atom_type_scat_dispersion_imag
_atom_type_scat_source
C C 0.0033 0.0016 'International Tables Vol C Tables 4.2.6.8 and 6.1.1.4'
H H 0.0000 0.0000 'International Tables Vol C Tables 4.2.6.8 and 6.1.1.4'
N N 0.0061 0.0033 'International Tables Vol C Tables 4.2.6.8 and 6.1.1.4'
O O 0.0106 0.0060 'International Tables Vol C Tables 4.2.6.8 and 6.1.1.4'
S S 0.1246 0.1234 'International Tables Vol C Tables 4.2.6.8 and 6.1.1.4'

loop_
_geom_angle_atom_site_label_1
_geom_angle_atom_site_label_2
_geom_angle_atom_site_label_3
_geom_angle
O4 S1 O5 119.92(14)
O4 S1 N28 107.10(12)
O4 S1 C24 109.08(14)
O5 S1 N28 104.97(13)
O5 S1 C24 109.93(15)
N28 S1 C24 104.68(12)
C13 O3 C14 116.9(3)
C1 N28 S1 128.5(2)
C8 N28 S1 121.3(2)
C8 N28 C1 110.2(2)
C2 C1 N28 129.3(3)
C2 C1 C6 121.5(3)
C6 C1 N28 109.2(3)
C1 C2 H2 121.1
C1 C2 C3 117.7(3)
C3 C2 H2 121.1
C2 C3 H3 119.4
C4 C3 C2 121.2(4)
C4 C3 H3 119.4
C3 C4 H4 120.0
C5 C4 C3 120.0(3)
C5 C4 H4 120.0
C4 C5 H5 120.1
C4 C5 C6 119.9(3)
C6 C5 H5 120.1
C1 C6 C7 109.8(2)
C5 C6 C1 119.6(3)
C5 C6 C7 130.5(3)
C6 C7 C8 103.0(2)
C6 C7 C9 118.1(2)
C6 C7 C12 115.9(2)
C8 C7 C12 106.7(2)
C9 C7 C8 110.7(2)
C9 C7 C12 102.1(2)
O1 C8 N28 125.3(3)
O1 C8 C7 126.9(3)
N28 C8 C7 107.7(2)
C7 C9 H9A 110.9
C7 C9 H9B 110.9
H9A C9 H9B 108.9
C10 C9 C7 104.2(2)
C10 C9 H9A 110.9
C10 C9 H9B 110.9
C11 C10 C9 113.3(3)
C11 C10 C13 125.3(3)
C13 C10 C9 121.3(3)
C10 C11 C12 109.1(3)
C10 C11 C16 130.7(3)
C16 C11 C12 120.2(2)
C11 C12 C7 103.2(2)
C22 C12 C7 111.4(2)
C22 C12 C11 114.3(2)
C23 C12 C7 112.3(2)
C23 C12 C11 110.0(2)
C23 C12 C22 105.8(2)
O2 C13 O3 123.3(3)
O2 C13 C10 126.0(3)
O3 C13 C10 110.6(3)
O3 C14 H14A 109.9
O3 C14 H14B 109.9
H14A C14 H14B 108.3
C15 C14 O3 109.1(4)
C15 C14 H14A 109.9
C15 C14 H14B 109.9
C14 C15 H15A 109.5
C14 C15 H15B 109.5
C14 C15 H15C 109.5
H15A C15 H15B 109.5
H15A C15 H15C 109.5
H15B C15 H15C 109.5
C17 C16 C11 121.3(3)
C17 C16 C21 117.9(3)
C21 C16 C11 120.7(3)
C16 C17 H17 119.3
C18 C17 C16 121.4(4)
C18 C17 H17 119.3
C17 C18 H18 120.2
C19 C18 C17 119.6(5)
C19 C18 H18 120.2
C18 C19 H19 119.9
C20 C19 C18 120.2(4)
C20 C19 H19 119.9
C19 C20 H20 119.7
C19 C20 C21 120.6(4)
C21 C20 H20 119.7
C16 C21 C20 120.3(4)
C16 C21 H21 119.9
C20 C21 H21 119.9
N1 C22 C12 176.3(3)
N2 C23 C12 178.1(4)
C25 C24 S1 120.9(2)
C25 C24 C29 120.3(3)
C29 C24 S1 118.8(3)
C24 C25 H25 120.5
C26 C25 C24 119.1(3)
C26 C25 H25 120.5
C25 C26 H26 119.1
C25 C26 C27 121.7(3)
C27 C26 H26 119.1
C26 C27 C30 121.3(4)
C28 C27 C26 118.1(3)
C28 C27 C30 120.7(4)
C27 C28 H28 119.3
C29 C28 C27 121.4(3)
C29 C28 H28 119.3
C24 C29 H29 120.3
C28 C29 C24 119.4(3)
C28 C29 H29 120.3
C27 C30 H30A 109.5
C27 C30 H30B 109.5
C27 C30 H30C 109.5
H30A C30 H30B 109.5
H30A C30 H30C 109.5
H30B C30 H30C 109.5

loop_
_geom_bond_atom_site_label_1
_geom_bond_atom_site_label_2
_geom_bond_distance
S1 O4 1.415(2)
S1 O5 1.428(2)
S1 N28 1.686(2)
S1 C24 1.741(3)
O1 C8 1.197(3)
O2 C13 1.198(4)
O3 C13 1.330(4)
O3 C14 1.453(4)
N1 C22 1.131(4)
N2 C23 1.130(4)
N28 C1 1.441(4)
N28 C8 1.397(4)
C1 C2 1.371(4)
C1 C6 1.393(4)
C2 H2 0.9300
C2 C3 1.390(5)
C3 H3 0.9300
C3 C4 1.382(5)
C4 H4 0.9300
C4 C5 1.371(5)
C5 H5 0.9300
C5 C6 1.371(4)
C6 C7 1.499(4)
C7 C8 1.544(4)
C7 C9 1.532(4)
C7 C12 1.586(4)
C9 H9A 0.9700
C9 H9B 0.9700
C9 C10 1.500(4)
C10 C11 1.326(4)
C10 C13 1.479(4)
C11 C12 1.539(4)
C11 C16 1.481(4)
C12 C22 1.482(4)
C12 C23 1.480(4)
C14 H14A 0.9700
C14 H14B 0.9700
C14 C15 1.414(6)
C15 H15A 0.9600
C15 H15B 0.9600
C15 H15C 0.9600
C16 C17 1.371(5)
C16 C21 1.372(4)
C17 H17 0.9300
C17 C18 1.371(5)
C18 H18 0.9300
C18 C19 1.361(6)
C19 H19 0.9300
C19 C20 1.341(6)
C20 H20 0.9300
C20 C21 1.385(6)
C21 H21 0.9300
C24 C25 1.376(4)
C24 C29 1.392(4)
C25 H25 0.9300
C25 C26 1.371(4)
C26 H26 0.9300
C26 C27 1.385(4)
C27 C28 1.381(5)
C27 C30 1.505(5)
C28 H28 0.9300
C28 C29 1.364(5)
C29 H29 0.9300
C30 H30A 0.9600
C30 H30B 0.9600
C30 H30C 0.9600

loop_
_geom_torsion_atom_site_label_1
_geom_torsion_atom_site_label_2
_geom_torsion_atom_site_label_3
_geom_torsion_atom_site_label_4
_geom_torsion
S1 N28 C1 C2 -1.2(5)
S1 N28 C1 C6 177.5(2)
S1 N28 C8 O1 2.6(4)
S1 N28 C8 C7 -179.54(18)
S1 C24 C25 C26 175.5(2)
S1 C24 C29 C28 -175.9(2)
O4 S1 N28 C1 -135.2(2)
O4 S1 N28 C8 44.7(3)
O4 S1 C24 C25 -18.1(3)
O4 S1 C24 C29 160.2(2)
O5 S1 N28 C1 -6.7(3)
O5 S1 N28 C8 173.2(2)
O5 S1 C24 C25 -151.5(2)
O5 S1 C24 C29 26.8(3)
N28 S1 C24 C25 96.2(3)
N28 S1 C24 C29 -85.5(2)
N28 C1 C2 C3 176.6(3)
N28 C1 C6 C5 -174.5(3)
N28 C1 C6 C7 3.5(3)
C1 N28 C8 O1 -177.5(3)
C1 N28 C8 C7 0.4(3)
C1 C2 C3 C4 -1.9(6)
C1 C6 C7 C8 -3.1(3)
C1 C6 C7 C9 -125.3(3)
C1 C6 C7 C12 113.1(3)
C2 C1 C6 C5 4.3(5)
C2 C1 C6 C7 -177.7(3)
C2 C3 C4 C5 3.3(6)
C3 C4 C5 C6 -0.9(5)
C4 C5 C6 C1 -2.9(5)
C4 C5 C6 C7 179.7(3)
C5 C6 C7 C8 174.6(3)
C5 C6 C7 C9 52.3(4)
C5 C6 C7 C12 -69.3(4)
C6 C1 C2 C3 -1.9(5)
C6 C7 C8 O1 179.4(3)
C6 C7 C8 N28 1.6(3)
C6 C7 C9 C10 -154.8(2)
C6 C7 C12 C11 156.7(2)
C6 C7 C12 C22 -80.2(3)
C6 C7 C12 C23 38.2(3)
C7 C9 C10 C11 17.2(3)
C7 C9 C10 C13 -166.0(3)
C7 C12 C22 N1 48(5)
C7 C12 C23 N2 171(11)
C8 N28 C1 C2 178.9(3)
C8 N28 C1 C6 -2.4(3)
C8 C7 C9 C10 86.9(3)
C8 C7 C12 C11 -89.3(3)
C8 C7 C12 C22 33.8(3)
C8 C7 C12 C23 152.3(2)
C9 C7 C8 O1 -53.5(4)
C9 C7 C8 N28 128.7(2)
C9 C7 C12 C11 26.9(3)
C9 C7 C12 C22 150.0(2)
C9 C7 C12 C23 -91.5(3)
C9 C10 C11 C12 0.9(3)
C9 C10 C11 C16 -179.9(3)
C9 C10 C13 O2 164.5(3)
C9 C10 C13 O3 -16.8(4)
C10 C11 C12 C7 -18.0(3)
C10 C11 C12 C22 -139.1(3)
C10 C11 C12 C23 102.0(3)
C10 C11 C16 C17 71.2(5)
C10 C11 C16 C21 -109.3(4)
C11 C10 C13 O2 -19.1(5)
C11 C10 C13 O3 159.6(3)
C11 C12 C22 N1 165(5)
C11 C12 C23 N2 57(12)
C11 C16 C17 C18 177.2(4)
C11 C16 C21 C20 -178.0(4)
C12 C7 C8 O1 56.9(4)
C12 C7 C8 N28 -121.0(2)
C12 C7 C9 C10 -26.4(3)
C12 C11 C16 C17 -109.7(4)
C12 C11 C16 C21 69.8(4)
C13 O3 C14 C15 169.9(5)
C13 C10 C11 C12 -175.7(3)
C13 C10 C11 C16 3.5(5)
C14 O3 C13 O2 2.7(5)
C14 O3 C13 C10 -176.0(3)
C16 C11 C12 C7 162.8(2)
C16 C11 C12 C22 41.6(3)
C16 C11 C12 C23 -77.3(3)
C16 C17 C18 C19 1.3(7)
C17 C16 C21 C20 1.6(6)
C17 C18 C19 C20 0.6(8)
C18 C19 C20 C21 -1.4(8)
C19 C20 C21 C16 0.3(8)
C21 C16 C17 C18 -2.3(6)
C22 C12 C23 N2 -67(12)
C23 C12 C22 N1 -74(5)
C24 S1 N28 C1 109.1(3)
C24 S1 N28 C8 -71.0(2)
C24 C25 C26 C27 1.2(5)
C25 C24 C29 C28 2.4(5)
C25 C26 C27 C28 0.8(5)
C25 C26 C27 C30 -178.2(3)
C26 C27 C28 C29 -1.1(5)
C27 C28 C29 C24 -0.5(5)
C29 C24 C25 C26 -2.8(5)
C30 C27 C28 C29 177.8(3)
